data_1501902
loop_
_publ_author_name
'Berrouard, Philippe'
'Grenier, Fran\,cois'
'Pouliot, Jean-R\'emi'
'Gagnon, Eric'
'Tessier, Christian'
'Leclerc, Mario'

_publ_section_title
;
 Synthesis and characterization of 5-octylthieno[3,4-c]pyrrole-4,6-dione
 derivatives as new monomers for conjugated copolymers.
;
_journal_issue 1
_journal_name_full 'Organic letters'
_journal_page_first 38
_journal_page_last 41
_journal_paper_doi 10.1021/ol1027514
_journal_volume 13
_journal_year 2011
_chemical_compound_source 'Synthesized by the authors. See text'
_chemical_formula_moiety 'C28 H36 N2 O4 S2'
_chemical_formula_sum 'C28 H36 N2 O4 S2'
_chemical_formula_weight 528.71
_chemical_melting_point 432
_chemical_name_systematic
; 
 5,5'-Dioctyl-[3,3']bi[thieno[3,4-c]pyrrolyl]-4,6,4',6'-tetraone
;
_space_group_IT_number 2
_symmetry_cell_setting triclinic
_symmetry_space_group_name_Hall '-P 1'
_symmetry_space_group_name_H-M 'P -1'
_atom_sites_solution_hydrogens geom
_atom_sites_solution_primary direct
_atom_sites_solution_secondary difmap
_audit_creation_method SHELXL-97
_cell_angle_alpha 74.714(1)
_cell_angle_beta 85.557(1)
_cell_angle_gamma 77.087(1)
_cell_formula_units_Z 1
_cell_length_a 4.9317(1)
_cell_length_b 8.7095(2)
_cell_length_c 16.1625(4)
_cell_measurement_reflns_used 10683
_cell_measurement_temperature 150
_cell_measurement_theta_max 69.42
_cell_measurement_theta_min 2.83
_cell_volume 652.60(3)
_computing_cell_refinement 'SAINT V7.60A(Bruker AXS, 2008)'
_computing_data_collection 'APEX2  (Bruker AXS, 2009)'
_computing_data_reduction 'SAINT V7.60A(Bruker AXS, 2008)'
_computing_molecular_graphics 'SHELXTL v6.12 (Bruker AXS, 2001)'
_computing_publication_material 'UdMX (Maris, 2004)'
_computing_structure_refinement 'SHELXL97 (Sheldrick, 2008)'
_computing_structure_solution 'SHELXS97 (Sheldrick, 2008)'
_diffrn_ambient_temperature 150
_diffrn_detector_area_resol_mean 8.3
_diffrn_measured_fraction_theta_full 0.981
_diffrn_measured_fraction_theta_max 0.981
_diffrn_measurement_device_type 'Bruker Microstar'
_diffrn_measurement_method \w
_diffrn_radiation_monochromator 'Helios optics'
_diffrn_radiation_source 'Rotating Anode'
_diffrn_radiation_type CuK\a
_diffrn_radiation_wavelength 1.54178
_diffrn_reflns_av_R_equivalents 0.029
_diffrn_reflns_av_sigmaI/netI 0.0216
_diffrn_reflns_limit_h_max 5
_diffrn_reflns_limit_h_min -5
_diffrn_reflns_limit_k_max 10
_diffrn_reflns_limit_k_min -7
_diffrn_reflns_limit_l_max 19
_diffrn_reflns_limit_l_min -19
_diffrn_reflns_number 13475
_diffrn_reflns_theta_full 69.41
_diffrn_reflns_theta_max 69.41
_diffrn_reflns_theta_min 2.83
_exptl_absorpt_coefficient_mu 2.152
_exptl_absorpt_correction_T_max 0.8980
_exptl_absorpt_correction_T_min 0.7184
_exptl_absorpt_correction_type multi-scan
_exptl_absorpt_process_details 'Sadabs (Sheldrick, 2008)'
_exptl_crystal_colour yellow
_exptl_crystal_density_diffrn 1.345
_exptl_crystal_density_method 'not measured'
_exptl_crystal_description block
_exptl_crystal_F_000 282
_exptl_crystal_size_max 0.13
_exptl_crystal_size_mid 0.09
_exptl_crystal_size_min 0.05
_refine_diff_density_max 0.364
_refine_diff_density_min -0.233
_refine_diff_density_rms 0.048
_refine_ls_extinction_method none
_refine_ls_goodness_of_fit_ref 1.041
_refine_ls_hydrogen_treatment constr
_refine_ls_matrix_type full
_refine_ls_number_parameters 164
_refine_ls_number_reflns 2392
_refine_ls_number_restraints 0
_refine_ls_restrained_S_all 1.041
_refine_ls_R_factor_all 0.0319
_refine_ls_R_factor_gt 0.0316
_refine_ls_shift/su_max 0.003
_refine_ls_shift/su_mean 0.000
_refine_ls_structure_factor_coef Fsqd
_refine_ls_weighting_details 'calc w=1/[\s^2^(Fo^2^)+(0.0523P)^2^+0.2477P] where P=(Fo^2^+2Fc^2^)/3'
_refine_ls_weighting_scheme calc
_refine_ls_wR_factor_gt 0.0865
_refine_ls_wR_factor_ref 0.0868
_reflns_number_gt 2349
_reflns_number_total 2392
_reflns_threshold_expression I>2\s(I)
_cod_data_source_file ol1027514_si_002.cif
_cod_data_source_block lava17
_cod_depositor_comments
;
The following automatic conversions were performed:

'_symmetry_cell_setting' value 'Triclinic' changed to 'triclinic'
according to /home/saulius/struct/CIF-dictionaries/cif_core.dic
dictionary named 'cif_core.dic' version 2.4.1 from
2010-06-29.

'_geom_bond_publ_flag' value 'Y' changed to 'y'
according to /home/saulius/struct/CIF-dictionaries/cif_core.dic
dictionary named 'cif_core.dic' version 2.4.1 from 2010-06-29 (38
times).

'_geom_angle_publ_flag' value 'Y' changed to 'y' according
to /home/saulius/struct/CIF-dictionaries/cif_core.dic dictionary
named 'cif_core.dic' version 2.4.1 from 2010-06-29 (70 times).

Automatic conversion script
Id: cif_fix_values 1715 2011-07-08 13:25:40Z adriana 
;
_cod_original_sg_symbol_H-M P-1
_cod_database_code 1501902

loop_
_symmetry_equiv_pos_as_xyz
'x, y, z'
'-x, -y, -z'

loop_
_atom_site_label
_atom_site_type_symbol
_atom_site_fract_x
_atom_site_fract_y
_atom_site_fract_z
_atom_site_U_iso_or_equiv
_atom_site_adp_type
_atom_site_occupancy
_atom_site_symmetry_multiplicity
_atom_site_calc_flag
_atom_site_refinement_flags
C1 C 0.1581(3) 0.71359(16) 1.03470(8) 0.0231(3) Uani 1 1 d .
H1 H 0.0397 0.6396 1.0576 0.028 Uiso 1 1 calc R
C2 C 0.3050(3) 0.72146(16) 0.95950(8) 0.0208(3) Uani 1 1 d .
C3 C 0.3394(3) 0.63767(16) 0.88960(8) 0.0217(3) Uani 1 1 d .
C4 C 0.6238(3) 0.82863(15) 0.85781(8) 0.0199(3) Uani 1 1 d .
C5 C 0.4685(3) 0.84079(15) 0.93961(8) 0.0192(3) Uani 1 1 d .
C6 C 0.4415(3) 0.93117(15) 0.99920(8) 0.0192(3) Uani 1 1 d .
C7 C 0.6193(3) 0.65873(17) 0.75307(8) 0.0243(3) Uani 1 1 d .
H7A H 0.6048 0.5445 0.7600 0.029 Uiso 1 1 calc R
H7B H 0.8161 0.6656 0.7396 0.029 Uiso 1 1 calc R
C8 C 0.4388(3) 0.76859(17) 0.67886(9) 0.0263(3) Uani 1 1 d .
H8A H 0.2434 0.7922 0.6995 0.032 Uiso 1 1 calc R
H8B H 0.5005 0.8732 0.6590 0.032 Uiso 1 1 calc R
C9 C 0.4527(3) 0.69220(17) 0.60354(8) 0.0261(3) Uani 1 1 d .
H9A H 0.4075 0.5831 0.6246 0.031 Uiso 1 1 calc R
H9B H 0.6453 0.6774 0.5799 0.031 Uiso 1 1 calc R
C10 C 0.2546(3) 0.79379(17) 0.53197(9) 0.0271(3) Uani 1 1 d .
H10A H 0.3189 0.8956 0.5045 0.033 Uiso 1 1 calc R
H10B H 0.0672 0.8241 0.5573 0.033 Uiso 1 1 calc R
C11 C 0.2334(3) 0.70558(16) 0.46355(9) 0.0258(3) Uani 1 1 d .
H11A H 0.4191 0.6805 0.4363 0.031 Uiso 1 1 calc R
H11B H 0.1794 0.6009 0.4917 0.031 Uiso 1 1 calc R
C12 C 0.0247(3) 0.80212(17) 0.39396(9) 0.0261(3) Uani 1 1 d .
H12A H -0.1592 0.8324 0.4213 0.031 Uiso 1 1 calc R
H12B H 0.0843 0.9040 0.3635 0.031 Uiso 1 1 calc R
C13 C -0.0053(3) 0.70870(18) 0.32882(9) 0.0276(3) Uani 1 1 d .
H13A H 0.1758 0.6845 0.2988 0.033 Uiso 1 1 calc R
H13B H -0.0532 0.6036 0.3596 0.033 Uiso 1 1 calc R
C14 C -0.2262(3) 0.8008(2) 0.26261(9) 0.0316(3) Uani 1 1 d .
H14A H -0.4057 0.8272 0.2918 0.047 Uiso 1 1 calc R
H14B H -0.2416 0.7330 0.2242 0.047 Uiso 1 1 calc R
H14C H -0.1738 0.9017 0.2291 0.047 Uiso 1 1 calc R
N1 N 0.5353(2) 0.70472(13) 0.83333(7) 0.0217(2) Uani 1 1 d .
O1 O 0.2272(2) 0.53379(12) 0.87892(6) 0.0284(2) Uani 1 1 d .
O2 O 0.7929(2) 0.90200(12) 0.81784(6) 0.0255(2) Uani 1 1 d .
S1 S 0.21814(6) 0.85701(4) 1.081888(19) 0.02182(13) Uani 1 1 d .

loop_
_atom_site_aniso_label
_atom_site_aniso_U_11
_atom_site_aniso_U_22
_atom_site_aniso_U_33
_atom_site_aniso_U_23
_atom_site_aniso_U_13
_atom_site_aniso_U_12
C1 0.0249(7) 0.0226(6) 0.0230(6) -0.0053(5) -0.0003(5) -0.0081(5)
C2 0.0219(6) 0.0201(6) 0.0216(6) -0.0061(5) -0.0034(5) -0.0049(5)
C3 0.0232(6) 0.0200(6) 0.0223(6) -0.0060(5) -0.0036(5) -0.0033(5)
C4 0.0208(6) 0.0203(6) 0.0196(6) -0.0072(5) -0.0029(5) -0.0032(5)
C5 0.0193(6) 0.0204(6) 0.0188(6) -0.0060(5) -0.0022(5) -0.0040(5)
C6 0.0186(6) 0.0216(6) 0.0179(6) -0.0054(5) -0.0016(5) -0.0044(5)
C7 0.0282(7) 0.0259(7) 0.0220(7) -0.0130(5) 0.0002(5) -0.0043(5)
C8 0.0317(7) 0.0257(7) 0.0237(7) -0.0115(5) -0.0021(5) -0.0040(5)
C9 0.0305(7) 0.0265(7) 0.0234(7) -0.0117(6) -0.0031(5) -0.0033(6)
C10 0.0308(8) 0.0272(7) 0.0249(7) -0.0115(6) -0.0034(6) -0.0023(6)
C11 0.0300(7) 0.0250(7) 0.0237(7) -0.0097(5) -0.0031(5) -0.0033(6)
C12 0.0278(7) 0.0271(7) 0.0241(7) -0.0104(5) -0.0022(5) -0.0024(5)
C13 0.0307(7) 0.0290(7) 0.0252(7) -0.0106(6) -0.0030(6) -0.0054(6)
C14 0.0294(7) 0.0428(8) 0.0238(7) -0.0091(6) -0.0025(6) -0.0087(6)
N1 0.0255(6) 0.0227(5) 0.0206(5) -0.0106(4) -0.0001(4) -0.0066(4)
O1 0.0343(5) 0.0254(5) 0.0311(5) -0.0113(4) -0.0014(4) -0.0126(4)
O2 0.0267(5) 0.0293(5) 0.0244(5) -0.0110(4) 0.0042(4) -0.0103(4)
S1 0.0247(2) 0.0248(2) 0.01867(19) -0.00752(13) 0.00270(12) -0.00939(13)

loop_
_atom_type_symbol
_atom_type_description
_atom_type_scat_dispersion_real
_atom_type_scat_dispersion_imag
_atom_type_scat_source
C C 0.0181 0.0091 'International Tables Vol C Tables 4.2.6.8 and 6.1.1.4'
H H 0.0000 0.0000 'International Tables Vol C Tables 4.2.6.8 and 6.1.1.4'
N N 0.0311 0.0180 'International Tables Vol C Tables 4.2.6.8 and 6.1.1.4'
O O 0.0492 0.0322 'International Tables Vol C Tables 4.2.6.8 and 6.1.1.4'
S S 0.3331 0.5567 'International Tables Vol C Tables 4.2.6.8 and 6.1.1.4'

loop_
_geom_angle_atom_site_label_1
_geom_angle_atom_site_label_2
_geom_angle_atom_site_label_3
_geom_angle
_geom_angle_site_symmetry_1
_geom_angle_site_symmetry_3
_geom_angle_publ_flag
C2 C1 S1 109.88(10) . . y
C2 C1 H1 125.1 . . y
S1 C1 H1 125.1 . . y
C1 C2 C5 114.44(12) . . y
C1 C2 C3 136.74(13) . . y
C5 C2 C3 108.81(12) . . y
O1 C3 N1 124.47(12) . . y
O1 C3 C2 130.49(13) . . y
N1 C3 C2 105.04(11) . . y
O2 C4 N1 123.96(12) . . y
O2 C4 C5 131.18(12) . . y
N1 C4 C5 104.85(11) . . y
C6 C5 C2 113.42(12) . . y
C6 C5 C4 138.99(12) . . y
C2 C5 C4 107.59(11) . . y
C5 C6 C6 131.04(15) . 2_677 y
C5 C6 S1 108.61(9) . . y
C6 C6 S1 120.34(13) 2_677 . y
N1 C7 C8 111.69(11) . . y
N1 C7 H7A 109.3 . . y
C8 C7 H7A 109.3 . . y
N1 C7 H7B 109.3 . . y
C8 C7 H7B 109.3 . . y
H7A C7 H7B 107.9 . . y
C9 C8 C7 112.53(11) . . y
C9 C8 H8A 109.1 . . y
C7 C8 H8A 109.1 . . y
C9 C8 H8B 109.1 . . y
C7 C8 H8B 109.1 . . y
H8A C8 H8B 107.8 . . y
C8 C9 C10 113.23(11) . . y
C8 C9 H9A 108.9 . . y
C10 C9 H9A 108.9 . . y
C8 C9 H9B 108.9 . . y
C10 C9 H9B 108.9 . . y
H9A C9 H9B 107.7 . . y
C9 C10 C11 113.26(11) . . y
C9 C10 H10A 108.9 . . y
C11 C10 H10A 108.9 . . y
C9 C10 H10B 108.9 . . y
C11 C10 H10B 108.9 . . y
H10A C10 H10B 107.7 . . y
C12 C11 C10 113.91(11) . . y
C12 C11 H11A 108.8 . . y
C10 C11 H11A 108.8 . . y
C12 C11 H11B 108.8 . . y
C10 C11 H11B 108.8 . . y
H11A C11 H11B 107.7 . . y
C13 C12 C11 113.22(11) . . y
C13 C12 H12A 108.9 . . y
C11 C12 H12A 108.9 . . y
C13 C12 H12B 108.9 . . y
C11 C12 H12B 108.9 . . y
H12A C12 H12B 107.7 . . y
C14 C13 C12 113.24(12) . . y
C14 C13 H13A 108.9 . . y
C12 C13 H13A 108.9 . . y
C14 C13 H13B 108.9 . . y
C12 C13 H13B 108.9 . . y
H13A C13 H13B 107.7 . . y
C13 C14 H14A 109.5 . . y
C13 C14 H14B 109.5 . . y
H14A C14 H14B 109.5 . . y
C13 C14 H14C 109.5 . . y
H14A C14 H14C 109.5 . . y
H14B C14 H14C 109.5 . . y
C3 N1 C4 113.60(11) . . y
C3 N1 C7 122.22(11) . . y
C4 N1 C7 123.97(11) . . y
C1 S1 C6 93.61(6) . . y

loop_
_geom_bond_atom_site_label_1
_geom_bond_atom_site_label_2
_geom_bond_distance
_geom_bond_site_symmetry_2
_geom_bond_publ_flag
C1 C2 1.3597(19) . y
C1 S1 1.7124(13) . y
C1 H1 0.9500 . y
C2 C5 1.4114(19) . y
C2 C3 1.4790(18) . y
C3 O1 1.2144(16) . y
C3 N1 1.3920(17) . y
C4 O2 1.2078(16) . y
C4 N1 1.4050(17) . y
C4 C5 1.4920(18) . y
C5 C6 1.3777(18) . y
C6 C6 1.449(2) 2_677 y
C6 S1 1.7469(13) . y
C7 N1 1.4599(16) . y
C7 C8 1.5251(18) . y
C7 H7A 0.9900 . y
C7 H7B 0.9900 . y
C8 C9 1.5240(18) . y
C8 H8A 0.9900 . y
C8 H8B 0.9900 . y
C9 C10 1.5245(18) . y
C9 H9A 0.9900 . y
C9 H9B 0.9900 . y
C10 C11 1.5251(18) . y
C10 H10A 0.9900 . y
C10 H10B 0.9900 . y
C11 C12 1.5249(18) . y
C11 H11A 0.9900 . y
C11 H11B 0.9900 . y
C12 C13 1.5238(19) . y
C12 H12A 0.9900 . y
C12 H12B 0.9900 . y
C13 C14 1.5210(19) . y
C13 H13A 0.9900 . y
C13 H13B 0.9900 . y
C14 H14A 0.9800 . y
C14 H14B 0.9800 . y
C14 H14C 0.9800 . y
